data_7237180
loop_
_publ_author_name
'Szimhardt, Norbert'
'Wurzenberger, Maximilian H. H.'
'Zeisel, Lukas'
'Gruhne, Michael S.'
'Lommel, Marcus'
'Stierstorfer, J\"org'

_publ_section_title
;
 Maximization of the energy capability level in transition metal complexes
 through application of 1-amino- and 2-amino-5H-tetrazole ligands
;
_journal_issue 33
_journal_name_full 'Journal of Materials Chemistry A'
_journal_page_first 16257
_journal_paper_doi 10.1039/C8TA06326E
_journal_volume 6
_journal_year 2018
_chemical_formula_moiety '	C6 H18 Cu N30, 2(C H3 N5), 2(Cl O4)'
_chemical_formula_sum 'C8 H24 Cl2 Cu N40 O8'
_chemical_formula_weight 943.11
_chemical_name_common 'hexakis(2-aminotetrazolyl)copper(II) perchlorate * 2 2-aminotetrazole'
_chemical_name_systematic
;
hexakis(2-aminotetrazolyl)copper(II) perchlorate * 2 2-aminotetrazole
;
_space_group_IT_number 2
_space_group_name_Hall '-P 1'
_space_group_name_H-M_alt 'P -1'
_symmetry_cell_setting triclinic
_symmetry_Int_Tables_number 2
_symmetry_space_group_name_Hall '-P 1'
_symmetry_space_group_name_H-M 'P -1'
_atom_sites_solution_hydrogens mixed
_audit_creation_date 2018-04-07
_audit_creation_method SHELXL-2013
_audit_update_record
;
2018-04-23 deposited with the CCDC.
2018-08-03 downloaded from the CCDC.
;
_cell_angle_alpha 80.433(6)
_cell_angle_beta 73.574(6)
_cell_angle_gamma 80.646(5)
_cell_formula_units_Z 2
_cell_length_a 10.3015(7)
_cell_length_b 10.8660(7)
_cell_length_c 16.4236(11)
_cell_measurement_reflns_used 3172
_cell_measurement_temperature 143(2)
_cell_measurement_theta_max 29.6350
_cell_measurement_theta_min 4.5590
_cell_volume 1725.8(2)
_computing_cell_refinement 'CrysAlisPro 1.171.38.46 (Rigaku OD, 2015)'
_computing_data_collection 'CrysAlisPro 1.171.38.46 (Rigaku OD, 2015)'
_computing_data_reduction 'CrysAlisPro 1.171.38.46 (Rigaku OD, 2015)'
_computing_structure_refinement 'SHELXL-2013 (Sheldrick, 2013)'
_diffrn_ambient_temperature 143(2)
_diffrn_detector 'CCD plate'
_diffrn_detector_area_resol_mean 15.9809
_diffrn_detector_type Sapphire3
_diffrn_measured_fraction_theta_full 0.995
_diffrn_measured_fraction_theta_max 0.996
_diffrn_measurement_details
;
List of Runs (angles in degrees, time in seconds):

  # Type    Start    End  Width  t~exp~   \w     \q     \k     \f   Frames
#--------------------------------------------------------------------------
  1  \w    -15.00  11.00   1.00    7.00    --   29.79 -99.00  90.00   26
  2  \w    -22.00  66.00   1.00    7.00    --   29.79 -99.00  30.00   88
  3  \w     49.00  75.00   1.00    7.00    --   29.79 -99.00  90.00   26
  4  \w    -99.00 -58.00   1.00    7.00    --  -28.70-179.00   0.00   41
  5  \w   -100.00   4.00   1.00    7.00    --  -28.70 -77.00-180.00  104
  6  \w   -101.00  36.00   1.00    7.00    --  -28.70   0.00   0.00  137
  7  \w     60.00 110.00   1.00    7.00    --   29.79 179.00  30.00   50
;
_diffrn_measurement_device 'four-circle diffractometer'
_diffrn_measurement_device_type 'Xcalibur, Sapphire3'
_diffrn_measurement_method '\w scans'
_diffrn_orient_matrix_UB_11 0.0143145000
_diffrn_orient_matrix_UB_12 0.0627222000
_diffrn_orient_matrix_UB_13 -0.0149549000
_diffrn_orient_matrix_UB_21 -0.0691290000
_diffrn_orient_matrix_UB_22 0.0223667000
_diffrn_orient_matrix_UB_23 0.0182119000
_diffrn_orient_matrix_UB_31 0.0157234000
_diffrn_orient_matrix_UB_32 0.0037627000
_diffrn_orient_matrix_UB_33 0.0387975000
_diffrn_radiation_monochromator graphite
_diffrn_radiation_probe x-ray
_diffrn_radiation_type MoK\a
_diffrn_radiation_wavelength 0.71073
_diffrn_reflns_av_R_equivalents 0.0386
_diffrn_reflns_av_sigmaI/netI 0.0910
_diffrn_reflns_av_unetI/netI 0.0653
_diffrn_reflns_Laue_measured_fraction_full 0.995
_diffrn_reflns_Laue_measured_fraction_max 0.996
_diffrn_reflns_limit_h_max 12
_diffrn_reflns_limit_h_min -10
_diffrn_reflns_limit_k_max 13
_diffrn_reflns_limit_k_min -13
_diffrn_reflns_limit_l_max 20
_diffrn_reflns_limit_l_min -20
_diffrn_reflns_number 13551
_diffrn_reflns_point_group_measured_fraction_full 0.995
_diffrn_reflns_point_group_measured_fraction_max 0.996
_diffrn_reflns_theta_full 25.242
_diffrn_reflns_theta_max 26.000
_diffrn_reflns_theta_min 4.130
_diffrn_source 'fine-focus sealed X-ray tube'
_exptl_absorpt_coefficient_mu 0.891
_exptl_absorpt_correction_T_max 1.00000
_exptl_absorpt_correction_T_min 0.97300
_exptl_absorpt_correction_type multi-scan
_exptl_absorpt_process_details
;
CrysAlisPro 1.171.38.46 (Rigaku Oxford Diffraction, 2015)
Empirical absorption correction using spherical harmonics,
 implemented in SCALE3 ABSPACK scaling algorithm.
;
_exptl_crystal_colour blue
_exptl_crystal_density_diffrn 1.815
_exptl_crystal_description block
_exptl_crystal_F_000 958
_exptl_crystal_size_max 0.400
_exptl_crystal_size_mid 0.400
_exptl_crystal_size_min 0.100
_refine_diff_density_max 0.360
_refine_diff_density_min -0.463
_refine_diff_density_rms 0.080
_refine_ls_extinction_method none
_refine_ls_goodness_of_fit_ref 1.030
_refine_ls_hydrogen_treatment mixed
_refine_ls_matrix_type full
_refine_ls_number_parameters 599
_refine_ls_number_reflns 6759
_refine_ls_number_restraints 0
_refine_ls_restrained_S_all 1.030
_refine_ls_R_factor_all 0.0626
_refine_ls_R_factor_gt 0.0403
_refine_ls_shift/su_max 0.000
_refine_ls_shift/su_mean 0.000
_refine_ls_structure_factor_coef Fsqd
_refine_ls_weighting_details 'w=1/[\s^2^(Fo^2^)+(0.0326P)^2^] where P=(Fo^2^+2Fc^2^)/3'
_refine_ls_weighting_scheme calc
_refine_ls_wR_factor_gt 0.0821
_refine_ls_wR_factor_ref 0.0951
_reflns_Friedel_coverage 0.000
_reflns_number_gt 5061
_reflns_number_total 6759
_reflns_threshold_expression 'I > 2\s(I)'
_cod_data_source_file c8ta06326e2.cif
_cod_data_source_block mx
_cod_database_code 7237180
_shelx_space_group_comment
;
The symmetry employed for this shelxl refinement is uniquely defined
by the following loop, which should always be used as a source of
symmetry information in preference to the above space-group names.
They are only intended as comments.
;
_shelx_estimated_absorpt_t_min 0.717
_shelx_estimated_absorpt_t_max 0.916
_shelxl_version_number 2013-4

loop_
_space_group_symop_operation_xyz
'x, y, z'
'-x, -y, -z'

loop_
_atom_site_label
_atom_site_type_symbol
_atom_site_fract_x
_atom_site_fract_y
_atom_site_fract_z
_atom_site_U_iso_or_equiv
_atom_site_adp_type
_atom_site_occupancy
_atom_site_site_symmetry_order
_atom_site_calc_flag
_atom_site_refinement_flags_posn
_atom_site_refinement_flags_adp
_atom_site_refinement_flags_occupancy
Cu1 Cu 0.0000 1.0000 0.0000 0.01505(13) Uani 1 2 d S . P
N1 N 0.1950(2) 0.6734(2) -0.11250(15) 0.0192(6) Uani 1 1 d . . .
N2 N 0.2797(2) 0.6975(2) -0.07095(14) 0.0155(5) Uani 1 1 d . . .
N3 N 0.2410(2) 0.7978(2) -0.03128(14) 0.0161(5) Uani 1 1 d . . .
N4 N 0.1207(2) 0.8439(2) -0.04750(14) 0.0154(5) Uani 1 1 d . . .
N5 N 0.3983(3) 0.6175(2) -0.06814(19) 0.0202(6) Uani 1 1 d . . .
N6 N -0.1102(3) 0.8453(2) 0.25637(15) 0.0217(6) Uani 1 1 d . . .
N7 N 0.0249(2) 0.8377(2) 0.23333(14) 0.0166(5) Uani 1 1 d . . .
N8 N 0.0813(2) 0.8757(2) 0.15329(14) 0.0174(5) Uani 1 1 d . . .
N9 N -0.0256(2) 0.9127(2) 0.11975(14) 0.0149(5) Uani 1 1 d . . .
N10 N 0.1008(3) 0.7844(3) 0.29121(19) 0.0257(7) Uani 1 1 d . . .
N11 N 0.3891(2) 1.1199(2) 0.03413(14) 0.0170(5) Uani 1 1 d . . .
N12 N 0.3240(2) 1.2235(2) 0.00121(14) 0.0152(5) Uani 1 1 d . . .
N13 N 0.2105(2) 1.2072(2) -0.01591(14) 0.0178(5) Uani 1 1 d . . .
N14 N 0.1997(2) 1.0857(2) 0.00697(14) 0.0169(5) Uani 1 1 d . . .
N15 N 0.3760(3) 1.3382(2) -0.01349(19) 0.0210(6) Uani 1 1 d . . .
C1 C 0.0968(3) 0.7683(3) -0.09706(17) 0.0181(6) Uani 1 1 d . . .
H1 H 0.0186 0.7814 -0.1186 0.022 Uiso 1 1 calc R U .
C2 C -0.1386(3) 0.8936(3) 0.18288(17) 0.0176(6) Uani 1 1 d . . .
H2 H -0.2284 0.9125 0.1758 0.021 Uiso 1 1 calc R U .
C3 C 0.3085(3) 1.0356(3) 0.03663(17) 0.0176(6) Uani 1 1 d . . .
H3 H 0.3255 0.9491 0.0571 0.021 Uiso 1 1 calc R U .
Cu2 Cu 0.5000 0.0000 0.5000 0.01283(12) Uani 1 2 d S . P
N16 N 0.1497(2) -0.1799(2) 0.47197(14) 0.0171(5) Uani 1 1 d . . .
N17 N 0.2267(2) -0.2638(2) 0.51230(14) 0.0154(5) Uani 1 1 d . . .
N18 N 0.3278(2) -0.2203(2) 0.52756(14) 0.0174(5) Uani 1 1 d . . .
N19 N 0.3181(2) -0.0993(2) 0.49560(14) 0.0175(5) Uani 1 1 d . . .
N20 N 0.1978(3) -0.3869(2) 0.53932(18) 0.0194(6) Uani 1 1 d . . .
N21 N 0.2591(3) 0.3386(2) 0.57843(15) 0.0190(6) Uani 1 1 d . . .
N22 N 0.1943(2) 0.2907(2) 0.53407(14) 0.0164(5) Uani 1 1 d . . .
N23 N 0.2528(2) 0.1834(2) 0.50676(14) 0.0167(5) Uani 1 1 d . . .
N24 N 0.3645(2) 0.1575(2) 0.53448(14) 0.0151(5) Uani 1 1 d . . .
N25 N 0.0726(3) 0.3534(3) 0.51870(19) 0.0245(6) Uani 1 1 d . . .
N26 N 0.6237(2) 0.1338(2) 0.23999(14) 0.0188(5) Uani 1 1 d . . .
N27 N 0.4900(2) 0.1348(2) 0.25882(14) 0.0148(5) Uani 1 1 d . . .
N28 N 0.4295(2) 0.0973(2) 0.33834(14) 0.0156(5) Uani 1 1 d . . .
N29 N 0.5321(2) 0.0687(2) 0.37612(14) 0.0139(5) Uani 1 1 d . . .
N30 N 0.4178(3) 0.1819(3) 0.19830(18) 0.0218(6) Uani 1 1 d . . .
C4 C 0.2108(3) -0.0781(3) 0.46219(17) 0.0169(6) Uani 1 1 d . . .
H4 H 0.1817 0.0013 0.4345 0.020 Uiso 1 1 calc R U .
C5 C 0.3664(3) 0.2524(3) 0.57699(17) 0.0179(6) Uani 1 1 d . . .
H5 H 0.4365 0.2571 0.6030 0.021 Uiso 1 1 calc R U .
C6 C 0.6466(3) 0.0909(3) 0.31584(17) 0.0164(6) Uani 1 1 d . . .
H6 H 0.7345 0.0776 0.3260 0.020 Uiso 1 1 calc R U .
N31 N 0.4923(3) 0.4206(2) 0.26351(16) 0.0265(6) Uani 1 1 d . . .
N32 N 0.5538(2) 0.4551(2) 0.31533(15) 0.0183(5) Uani 1 1 d . . .
N33 N 0.4726(3) 0.4883(3) 0.38713(15) 0.0277(6) Uani 1 1 d . . .
N34 N 0.3480(3) 0.4765(3) 0.38381(16) 0.0286(6) Uani 1 1 d . . .
N35 N 0.6942(3) 0.4582(3) 0.29805(18) 0.0227(6) Uani 1 1 d . . .
C7 C 0.3636(3) 0.4338(3) 0.3092(2) 0.0292(8) Uani 1 1 d . . .
H7 H 0.2901 0.4150 0.2911 0.035 Uiso 1 1 calc R U .
N36 N -0.0513(3) 0.5722(2) 0.18925(16) 0.0273(6) Uani 1 1 d . . .
N37 N 0.0479(3) 0.5141(2) 0.22362(16) 0.0222(6) Uani 1 1 d . . .
N38 N 0.1565(3) 0.4656(3) 0.16940(17) 0.0330(7) Uani 1 1 d . . .
N39 N 0.1296(3) 0.4932(3) 0.09379(17) 0.0337(7) Uani 1 1 d . . .
N40 N 0.0424(3) 0.4995(3) 0.31065(18) 0.0271(6) Uani 1 1 d . . .
C8 C 0.0041(4) 0.5572(3) 0.1077(2) 0.0293(8) Uani 1 1 d . . .
H8 H -0.0403 0.5886 0.0637 0.035 Uiso 1 1 calc R U .
Cl1 Cl 0.03582(7) 0.15808(7) 0.29622(4) 0.01989(17) Uani 1 1 d . . .
O1 O 0.1198(2) 0.1288(2) 0.21373(13) 0.0356(6) Uani 1 1 d . . .
O2 O -0.0239(2) 0.0481(2) 0.34333(14) 0.0354(6) Uani 1 1 d . . .
O3 O -0.0715(2) 0.2568(2) 0.28509(14) 0.0305(6) Uani 1 1 d . . .
O4 O 0.1181(2) 0.1979(2) 0.34199(14) 0.0302(5) Uani 1 1 d . . .
Cl2 Cl 0.48419(8) 0.79632(7) 0.21619(4) 0.02170(18) Uani 1 1 d . . .
O5 O 0.3951(3) 0.7630(3) 0.17314(15) 0.0470(7) Uani 1 1 d . . .
O6 O 0.5323(3) 0.9123(2) 0.17348(16) 0.0423(6) Uani 1 1 d . . .
O7 O 0.4119(3) 0.8079(3) 0.30282(14) 0.0514(8) Uani 1 1 d . . .
O8 O 0.5995(3) 0.7022(2) 0.21141(16) 0.0511(7) Uani 1 1 d . . .
H21A H 0.233(3) -0.424(3) 0.4954(19) 0.022(9) Uiso 1 1 d . . .
H30B H 0.446(3) 0.135(3) 0.1596(19) 0.019(9) Uiso 1 1 d . . .
H25A H 0.025(4) 0.295(3) 0.512(2) 0.035(10) Uiso 1 1 d . . .
H22B H 0.236(3) -0.419(3) 0.585(2) 0.035(10) Uiso 1 1 d . . .
H5B H 0.435(3) 0.643(3) -0.039(2) 0.021(9) Uiso 1 1 d . . .
H35A H 0.731(4) 0.401(4) 0.266(2) 0.050(12) Uiso 1 1 d . . .
H35B H 0.714(4) 0.532(4) 0.264(2) 0.053(12) Uiso 1 1 d . . .
H30A H 0.337(4) 0.181(3) 0.220(2) 0.036(12) Uiso 1 1 d . . .
H25B H 0.096(4) 0.397(4) 0.473(2) 0.049(13) Uiso 1 1 d . . .
H5A H 0.446(3) 0.617(3) -0.124(2) 0.022(8) Uiso 1 1 d . . .
H15B H 0.307(4) 1.393(3) 0.008(2) 0.035(10) Uiso 1 1 d . . .
H10B H 0.181(3) 0.772(3) 0.2656(19) 0.021(10) Uiso 1 1 d . . .
H40B H 0.026(4) 0.575(4) 0.327(2) 0.052(12) Uiso 1 1 d . . .
H15A H 0.406(4) 1.357(3) -0.067(2) 0.040(11) Uiso 1 1 d . . .
H10A H 0.083(3) 0.839(3) 0.327(2) 0.034(10) Uiso 1 1 d . . .
H40A H -0.023(4) 0.458(4) 0.336(2) 0.044(12) Uiso 1 1 d . . .

loop_
_atom_site_aniso_label
_atom_site_aniso_U_11
_atom_site_aniso_U_22
_atom_site_aniso_U_33
_atom_site_aniso_U_23
_atom_site_aniso_U_13
_atom_site_aniso_U_12
Cu1 0.0163(3) 0.0146(3) 0.0133(2) -0.0010(2) -0.0048(2) 0.0015(2)
N1 0.0162(14) 0.0199(13) 0.0232(13) -0.0063(11) -0.0062(11) -0.0018(11)
N2 0.0156(14) 0.0140(12) 0.0145(12) 0.0015(10) -0.0031(10) 0.0000(10)
N3 0.0166(14) 0.0146(12) 0.0170(12) -0.0018(10) -0.0046(10) -0.0011(10)
N4 0.0177(14) 0.0140(12) 0.0143(12) -0.0004(10) -0.0057(10) -0.0006(10)
N5 0.0180(15) 0.0190(14) 0.0227(15) -0.0021(12) -0.0074(12) 0.0037(11)
N6 0.0208(16) 0.0256(14) 0.0195(13) -0.0020(11) -0.0051(11) -0.0064(11)
N7 0.0219(15) 0.0155(12) 0.0142(12) -0.0008(10) -0.0080(10) -0.0026(11)
N8 0.0206(15) 0.0174(13) 0.0140(12) 0.0028(10) -0.0069(10) -0.0021(11)
N9 0.0147(13) 0.0137(12) 0.0178(12) -0.0029(10) -0.0068(10) -0.0002(10)
N10 0.0284(19) 0.0311(17) 0.0197(15) 0.0049(13) -0.0147(14) -0.0035(14)
N11 0.0176(14) 0.0160(12) 0.0180(12) -0.0017(10) -0.0072(10) 0.0002(10)
N12 0.0136(14) 0.0142(12) 0.0176(12) -0.0023(10) -0.0038(10) -0.0011(10)
N13 0.0168(14) 0.0177(13) 0.0186(12) -0.0009(10) -0.0055(10) -0.0013(10)
N14 0.0169(14) 0.0163(13) 0.0173(12) -0.0009(10) -0.0049(10) -0.0021(10)
N15 0.0227(16) 0.0140(13) 0.0271(16) -0.0026(12) -0.0072(13) -0.0032(12)
C1 0.0165(17) 0.0220(16) 0.0164(15) -0.0051(13) -0.0045(12) -0.0013(13)
C2 0.0141(16) 0.0232(16) 0.0165(14) -0.0038(13) -0.0055(12) -0.0011(13)
C3 0.0182(17) 0.0183(15) 0.0164(14) -0.0011(12) -0.0057(12) -0.0015(12)
Cu2 0.0130(3) 0.0122(2) 0.0130(2) -0.00073(19) -0.0048(2) 0.00071(19)
N16 0.0187(14) 0.0166(13) 0.0175(12) -0.0017(10) -0.0077(10) -0.0017(11)
N17 0.0148(14) 0.0143(12) 0.0177(12) -0.0027(10) -0.0035(10) -0.0036(10)
N18 0.0192(14) 0.0148(12) 0.0186(12) 0.0000(10) -0.0065(11) -0.0028(10)
N19 0.0204(15) 0.0147(12) 0.0170(12) -0.0004(10) -0.0051(11) -0.0026(10)
N20 0.0245(16) 0.0138(13) 0.0207(14) -0.0024(11) -0.0057(12) -0.0046(11)
N21 0.0211(15) 0.0177(13) 0.0191(13) -0.0034(11) -0.0056(11) -0.0039(11)
N22 0.0150(14) 0.0158(13) 0.0190(13) -0.0026(10) -0.0059(10) -0.0005(10)
N23 0.0175(14) 0.0135(12) 0.0192(12) -0.0037(10) -0.0059(10) 0.0019(10)
N24 0.0128(13) 0.0169(12) 0.0156(12) -0.0013(10) -0.0054(10) 0.0004(10)
N25 0.0186(16) 0.0217(15) 0.0336(17) -0.0003(14) -0.0115(13) 0.0011(12)
N26 0.0157(14) 0.0255(14) 0.0159(12) -0.0019(11) -0.0045(10) -0.0044(11)
N27 0.0148(14) 0.0166(12) 0.0145(12) 0.0004(10) -0.0062(10) -0.0038(10)
N28 0.0168(14) 0.0172(12) 0.0135(12) 0.0016(10) -0.0067(10) -0.0027(10)
N29 0.0138(13) 0.0144(12) 0.0140(12) 0.0000(10) -0.0065(10) 0.0002(10)
N30 0.0227(18) 0.0286(16) 0.0159(14) 0.0014(12) -0.0115(12) -0.0012(13)
C4 0.0185(17) 0.0173(15) 0.0144(14) 0.0003(12) -0.0058(12) -0.0008(12)
C5 0.0192(17) 0.0185(15) 0.0173(15) -0.0011(12) -0.0067(13) -0.0037(13)
C6 0.0150(16) 0.0184(15) 0.0165(14) -0.0030(12) -0.0051(12) -0.0011(12)
N31 0.0210(16) 0.0338(16) 0.0280(14) -0.0119(12) -0.0078(12) -0.0025(12)
N32 0.0178(15) 0.0182(13) 0.0198(13) -0.0049(11) -0.0075(11) 0.0021(11)
N33 0.0250(17) 0.0381(17) 0.0186(13) -0.0083(12) -0.0040(12) 0.0018(13)
N34 0.0241(17) 0.0359(16) 0.0238(14) -0.0057(13) -0.0036(12) -0.0004(13)
N35 0.0147(15) 0.0235(15) 0.0305(15) -0.0085(13) -0.0055(12) 0.0007(12)
C7 0.0174(19) 0.038(2) 0.0340(19) -0.0110(16) -0.0065(15) -0.0018(15)
N36 0.0211(16) 0.0270(15) 0.0305(15) -0.0020(12) -0.0053(12) 0.0024(12)
N37 0.0210(15) 0.0193(14) 0.0243(14) -0.0031(11) -0.0036(11) 0.0000(11)
N38 0.0241(17) 0.0380(17) 0.0308(16) -0.0062(13) -0.0008(13) 0.0047(13)
N39 0.0283(18) 0.0400(18) 0.0287(16) -0.0056(14) -0.0024(13) -0.0004(14)
N40 0.0267(18) 0.0268(17) 0.0247(15) -0.0016(13) -0.0034(13) -0.0017(14)
C8 0.033(2) 0.0269(18) 0.0274(18) -0.0017(15) -0.0073(15) -0.0035(15)
Cl1 0.0165(4) 0.0229(4) 0.0218(4) -0.0064(3) -0.0081(3) 0.0023(3)
O1 0.0260(14) 0.0513(16) 0.0254(12) -0.0154(11) -0.0013(10) 0.0080(11)
O2 0.0379(16) 0.0244(12) 0.0446(14) -0.0003(11) -0.0108(12) -0.0102(11)
O3 0.0264(14) 0.0318(13) 0.0356(13) -0.0080(11) -0.0173(11) 0.0099(10)
O4 0.0311(14) 0.0306(13) 0.0381(13) -0.0067(11) -0.0223(11) -0.0039(10)
Cl2 0.0199(4) 0.0250(4) 0.0204(4) -0.0040(3) -0.0068(3) 0.0005(3)
O5 0.0447(17) 0.0710(19) 0.0368(14) -0.0173(14) -0.0137(12) -0.0238(14)
O6 0.0424(17) 0.0202(12) 0.0598(16) 0.0032(12) -0.0092(13) -0.0070(11)
O7 0.0375(17) 0.094(2) 0.0221(13) -0.0183(14) -0.0047(11) -0.0008(15)
O8 0.0315(16) 0.0396(16) 0.0612(17) 0.0169(13) -0.0035(13) 0.0165(12)

loop_
_atom_type_symbol
_atom_type_description
_atom_type_scat_dispersion_real
_atom_type_scat_dispersion_imag
_atom_type_scat_source
C C 0.0033 0.0016 'International Tables Vol C Tables 4.2.6.8 and 6.1.1.4'
Cl Cl 0.1484 0.1585 'International Tables Vol C Tables 4.2.6.8 and 6.1.1.4'
Cu Cu 0.3201 1.2651 'International Tables Vol C Tables 4.2.6.8 and 6.1.1.4'
N N 0.0061 0.0033 'International Tables Vol C Tables 4.2.6.8 and 6.1.1.4'
O O 0.0106 0.0060 'International Tables Vol C Tables 4.2.6.8 and 6.1.1.4'
H H 0.0000 0.0000 'International Tables Vol C Tables 4.2.6.8 and 6.1.1.4'

loop_
_geom_angle_atom_site_label_1
_geom_angle_atom_site_label_2
_geom_angle_atom_site_label_3
_geom_angle
_geom_angle_site_symmetry_1
_geom_angle_site_symmetry_3
N9 Cu1 N9 180.0 2_575 .
N9 Cu1 N4 89.25(9) 2_575 .
N9 Cu1 N4 90.75(9) . .
N9 Cu1 N4 90.75(9) 2_575 2_575
N9 Cu1 N4 89.25(9) . 2_575
N4 Cu1 N4 180.0 . 2_575
N9 Cu1 N14 88.39(8) 2_575 .
N9 Cu1 N14 91.61(8) . .
N4 Cu1 N14 90.66(8) . .
N4 Cu1 N14 89.34(8) 2_575 .
N9 Cu1 N14 91.61(8) 2_575 2_575
N9 Cu1 N14 88.39(8) . 2_575
N4 Cu1 N14 89.34(8) . 2_575
N4 Cu1 N14 90.66(8) 2_575 2_575
N14 Cu1 N14 180.0 . 2_575
C1 N1 N2 101.1(2) . .
N3 N2 N1 115.7(2) . .
N3 N2 N5 123.2(2) . .
N1 N2 N5 121.0(2) . .
N2 N3 N4 103.8(2) . .
C1 N4 N3 107.1(2) . .
C1 N4 Cu1 128.79(19) . .
N3 N4 Cu1 124.14(16) . .
N2 N5 H5B 108(2) . .
N2 N5 H5A 104.5(19) . .
H5B N5 H5A 116(3) . .
C2 N6 N7 100.8(2) . .
N8 N7 N6 116.4(2) . .
N8 N7 N10 122.6(3) . .
N6 N7 N10 120.9(2) . .
N7 N8 N9 103.4(2) . .
C2 N9 N8 107.3(2) . .
C2 N9 Cu1 131.43(19) . .
N8 N9 Cu1 120.75(19) . .
N7 N10 H10B 109(2) . .
N7 N10 H10A 104(2) . .
H10B N10 H10A 114(3) . .
C3 N11 N12 101.1(2) . .
N13 N12 N11 114.9(2) . .
N13 N12 N15 124.5(2) . .
N11 N12 N15 120.6(2) . .
N12 N13 N14 104.8(2) . .
N13 N14 C3 106.6(2) . .
N13 N14 Cu1 120.32(17) . .
C3 N14 Cu1 132.93(19) . .
N12 N15 H15B 106(2) . .
N12 N15 H15A 108(2) . .
H15B N15 H15A 111(3) . .
N1 C1 N4 112.2(2) . .
N1 C1 H1 123.9 . .
N4 C1 H1 123.9 . .
N6 C2 N9 112.0(3) . .
N6 C2 H2 124.0 . .
N9 C2 H2 124.0 . .
N11 C3 N14 112.7(3) . .
N11 C3 H3 123.7 . .
N14 C3 H3 123.7 . .
N29 Cu2 N29 180.0 2_656 .
N29 Cu2 N24 89.09(9) 2_656 .
N29 Cu2 N24 90.91(9) . .
N29 Cu2 N24 90.91(9) 2_656 2_656
N29 Cu2 N24 89.09(9) . 2_656
N24 Cu2 N24 180.0 . 2_656
N29 Cu2 N19 88.33(9) 2_656 .
N29 Cu2 N19 91.67(9) . .
N24 Cu2 N19 89.32(8) . .
N24 Cu2 N19 90.68(8) 2_656 .
N29 Cu2 N19 91.67(9) 2_656 2_656
N29 Cu2 N19 88.33(9) . 2_656
N24 Cu2 N19 90.68(8) . 2_656
N24 Cu2 N19 89.32(8) 2_656 2_656
N19 Cu2 N19 180.0 . 2_656
C4 N16 N17 101.1(2) . .
N18 N17 N16 114.9(2) . .
N18 N17 N20 122.9(2) . .
N16 N17 N20 122.1(2) . .
N17 N18 N19 105.0(2) . .
N18 N19 C4 106.3(2) . .
N18 N19 Cu2 113.12(17) . .
C4 N19 Cu2 140.0(2) . .
N17 N20 H21A 104(2) . .
N17 N20 H22B 109(2) . .
H21A N20 H22B 113(3) . .
C5 N21 N22 100.9(2) . .
N23 N22 N21 115.5(2) . .
N23 N22 N25 123.9(2) . .
N21 N22 N25 120.7(2) . .
N22 N23 N24 104.5(2) . .
N23 N24 C5 106.9(2) . .
N23 N24 Cu2 119.11(17) . .
C5 N24 Cu2 133.83(19) . .
N22 N25 H25A 108(2) . .
N22 N25 H25B 104(3) . .
H25A N25 H25B 108(3) . .
N27 N26 C6 100.7(2) . .
N28 N27 N26 116.4(2) . .
N28 N27 N30 122.2(2) . .
N26 N27 N30 121.3(2) . .
N27 N28 N29 103.6(2) . .
C6 N29 N28 107.1(2) . .
C6 N29 Cu2 131.35(19) . .
N28 N29 Cu2 121.49(18) . .
N27 N30 H30B 106(2) . .
N27 N30 H30A 109(2) . .
H30B N30 H30A 112(3) . .
N16 C4 N19 112.6(3) . .
N16 C4 H4 123.7 . .
N19 C4 H4 123.7 . .
N21 C5 N24 112.2(2) . .
N21 C5 H5 123.9 . .
N24 C5 H5 123.9 . .
N26 C6 N29 112.2(3) . .
N26 C6 H6 123.9 . .
N29 C6 H6 123.9 . .
C7 N31 N32 100.9(2) . .
N33 N32 N31 114.9(2) . .
N33 N32 N35 120.0(2) . .
N31 N32 N35 125.0(2) . .
N32 N33 N34 105.5(2) . .
N33 N34 C7 105.9(3) . .
N32 N35 H35A 105(3) . .
N32 N35 H35B 108(2) . .
H35A N35 H35B 105(3) . .
N31 C7 N34 112.9(3) . .
N31 C7 H7 123.6 . .
N34 C7 H7 123.6 . .
C8 N36 N37 100.7(3) . .
N38 N37 N36 115.0(2) . .
N38 N37 N40 119.8(3) . .
N36 N37 N40 125.1(2) . .
N37 N38 N39 105.2(2) . .
N38 N39 C8 106.1(3) . .
N37 N40 H40B 108(2) . .
N37 N40 H40A 106(2) . .
H40B N40 H40A 110(4) . .
N36 C8 N39 113.0(3) . .
N36 C8 H8 123.5 . .
N39 C8 H8 123.5 . .
O4 Cl1 O2 109.93(14) . .
O4 Cl1 O3 109.78(12) . .
O2 Cl1 O3 108.95(14) . .
O4 Cl1 O1 109.32(14) . .
O2 Cl1 O1 109.26(14) . .
O3 Cl1 O1 109.58(13) . .
O7 Cl2 O5 109.08(16) . .
O7 Cl2 O6 110.77(16) . .
O5 Cl2 O6 108.77(16) . .
O7 Cl2 O8 110.92(16) . .
O5 Cl2 O8 109.33(16) . .
O6 Cl2 O8 107.93(16) . .

loop_
_geom_bond_atom_site_label_1
_geom_bond_atom_site_label_2
_geom_bond_distance
_geom_bond_site_symmetry_2
Cu1 N9 2.001(2) 2_575
Cu1 N9 2.001(2) .
Cu1 N4 2.059(2) .
Cu1 N4 2.059(2) 2_575
Cu1 N14 2.430(2) .
Cu1 N14 2.430(2) 2_575
N1 C1 1.324(3) .
N1 N2 1.329(3) .
N2 N3 1.311(3) .
N2 N5 1.387(3) .
N3 N4 1.342(3) .
N4 C1 1.341(3) .
N5 H5B 0.80(3) .
N5 H5A 0.91(3) .
N6 C2 1.326(3) .
N6 N7 1.327(3) .
N7 N8 1.305(3) .
N7 N10 1.393(3) .
N8 N9 1.343(3) .
N9 C2 1.340(4) .
N10 H10B 0.81(3) .
N10 H10A 0.87(3) .
N11 C3 1.321(4) .
N11 N12 1.329(3) .
N12 N13 1.321(3) .
N12 N15 1.394(3) .
N13 N14 1.325(3) .
N14 C3 1.346(3) .
N15 H15B 0.88(3) .
N15 H15A 0.85(4) .
C1 H1 0.9500 .
C2 H2 0.9500 .
C3 H3 0.9500 .
Cu2 N29 2.000(2) 2_656
Cu2 N29 2.000(2) .
Cu2 N24 2.073(2) .
Cu2 N24 2.073(2) 2_656
Cu2 N19 2.332(2) .
Cu2 N19 2.332(2) 2_656
N16 C4 1.325(4) .
N16 N17 1.326(3) .
N17 N18 1.310(3) .
N17 N20 1.390(3) .
N18 N19 1.331(3) .
N19 C4 1.340(3) .
N20 H21A 0.84(3) .
N20 H22B 0.93(3) .
N21 C5 1.324(3) .
N21 N22 1.327(3) .
N22 N23 1.310(3) .
N22 N25 1.394(3) .
N23 N24 1.326(3) .
N24 C5 1.343(3) .
N25 H25A 0.90(4) .
N25 H25B 0.81(4) .
N26 N27 1.321(3) .
N26 C6 1.328(3) .
N27 N28 1.306(3) .
N27 N30 1.389(3) .
N28 N29 1.341(3) .
N29 C6 1.336(4) .
N30 H30B 0.84(3) .
N30 H30A 0.81(4) .
C4 H4 0.9500 .
C5 H5 0.9500 .
C6 H6 0.9500 .
N31 C7 1.324(4) .
N31 N32 1.325(3) .
N32 N33 1.306(3) .
N32 N35 1.397(3) .
N33 N34 1.328(4) .
N34 C7 1.340(4) .
N35 H35A 0.85(4) .
N35 H35B 0.91(4) .
C7 H7 0.9500 .
N36 C8 1.325(4) .
N36 N37 1.327(3) .
N37 N38 1.313(3) .
N37 N40 1.397(3) .
N38 N39 1.324(4) .
N39 C8 1.342(4) .
N40 H40B 0.89(4) .
N40 H40A 0.85(4) .
C8 H8 0.9500 .
Cl1 O4 1.435(2) .
Cl1 O2 1.438(2) .
Cl1 O3 1.439(2) .
Cl1 O1 1.441(2) .
Cl2 O7 1.423(2) .
Cl2 O5 1.426(2) .
Cl2 O6 1.428(2) .
Cl2 O8 1.429(2) .

loop_
_geom_hbond_atom_site_label_D
_geom_hbond_atom_site_label_H
_geom_hbond_atom_site_label_A
_geom_hbond_distance_DH
_geom_hbond_distance_HA
_geom_hbond_distance_DA
_geom_hbond_angle_DHA
_geom_hbond_site_symmetry_A
N20 H21A N34 0.84(3) 2.22(3) 3.066(4) 174(3) 1_545
N30 H30B N11 0.84(3) 2.34(3) 2.988(3) 135(3) 1_545
N30 H30B O6 0.84(3) 2.43(3) 3.023(4) 128(2) 1_545
N25 H25A N16 0.90(4) 2.29(4) 3.152(4) 161(3) 2_556
N25 H25A N20 0.90(4) 2.65(3) 3.140(4) 115(2) 2_556
N20 H22B N35 0.93(3) 2.20(3) 3.112(4) 168(3) 2_656
N5 H5B N15 0.80(3) 2.39(3) 3.127(4) 154(3) 2_675
N35 H35A O3 0.85(4) 2.42(4) 2.967(3) 123(3) 1_655
N35 H35A N1 0.85(4) 2.64(4) 3.403(3) 149(3) 2_665
N35 H35B O8 0.91(4) 2.22(4) 2.949(4) 137(3) .
N35 H35B N36 0.91(4) 2.46(4) 3.045(4) 123(3) 1_655
N30 H30A O1 0.81(4) 2.44(4) 3.148(4) 148(3) .
N30 H30A O4 0.81(4) 2.56(4) 3.312(4) 156(3) .
N5 H5A N31 0.91(3) 2.28(3) 3.159(4) 161(3) 2_665
N15 H15B N39 0.88(3) 2.22(3) 3.074(4) 164(3) 1_565
N10 H10B O5 0.81(3) 2.30(3) 3.099(4) 169(3) .
N40 H40B N10 0.89(4) 2.44(4) 3.196(4) 143(3) .
N40 H40B N25 0.89(4) 2.64(4) 3.288(4) 131(3) 2_566
N15 H15A O8 0.85(4) 2.57(3) 3.286(4) 143(3) 2_675
N15 H15A O5 0.85(4) 2.61(3) 3.204(4) 128(3) 2_675
N10 H10A O2 0.87(3) 2.38(3) 3.097(4) 140(3) 1_565
N10 H10A N16 0.87(3) 2.62(3) 3.242(3) 129(3) 1_565
N40 H40A N20 0.85(4) 2.42(4) 3.198(4) 153(3) 2_556
N40 H40A O3 0.85(4) 2.63(4) 3.187(4) 125(3) .

loop_
_geom_torsion_atom_site_label_1
_geom_torsion_atom_site_label_2
_geom_torsion_atom_site_label_3
_geom_torsion_atom_site_label_4
_geom_torsion
C1 N1 N2 N3 0.5(3)
C1 N1 N2 N5 178.3(3)
N1 N2 N3 N4 0.2(3)
N5 N2 N3 N4 -177.4(2)
N2 N3 N4 C1 -0.9(3)
N2 N3 N4 Cu1 177.88(17)
C2 N6 N7 N8 -0.4(3)
C2 N6 N7 N10 -176.6(2)
N6 N7 N8 N9 0.3(3)
N10 N7 N8 N9 176.4(2)
N7 N8 N9 C2 -0.1(3)
N7 N8 N9 Cu1 172.59(16)
C3 N11 N12 N13 0.1(3)
C3 N11 N12 N15 -179.5(2)
N11 N12 N13 N14 0.0(3)
N15 N12 N13 N14 179.6(2)
N12 N13 N14 C3 -0.1(3)
N12 N13 N14 Cu1 175.63(15)
N2 N1 C1 N4 -1.1(3)
N3 N4 C1 N1 1.3(3)
Cu1 N4 C1 N1 -177.39(19)
N7 N6 C2 N9 0.4(3)
N8 N9 C2 N6 -0.2(3)
Cu1 N9 C2 N6 -171.77(18)
N12 N11 C3 N14 -0.2(3)
N13 N14 C3 N11 0.2(3)
Cu1 N14 C3 N11 -174.77(16)
C4 N16 N17 N18 0.2(3)
C4 N16 N17 N20 177.6(2)
N16 N17 N18 N19 0.1(3)
N20 N17 N18 N19 -177.2(2)
N17 N18 N19 C4 -0.5(3)
N17 N18 N19 Cu2 -173.79(15)
C5 N21 N22 N23 0.4(3)
C5 N21 N22 N25 -179.4(3)
N21 N22 N23 N24 -0.1(3)
N25 N22 N23 N24 179.7(3)
N22 N23 N24 C5 -0.2(3)
N22 N23 N24 Cu2 -175.97(17)
C6 N26 N27 N28 0.2(3)
C6 N26 N27 N30 175.7(2)
N26 N27 N28 N29 0.0(3)
N30 N27 N28 N29 -175.4(2)
N27 N28 N29 C6 -0.2(3)
N27 N28 N29 Cu2 -178.17(16)
N17 N16 C4 N19 -0.5(3)
N18 N19 C4 N16 0.7(3)
Cu2 N19 C4 N16 171.08(19)
N22 N21 C5 N24 -0.5(3)
N23 N24 C5 N21 0.5(3)
Cu2 N24 C5 N21 175.4(2)
N27 N26 C6 N29 -0.4(3)
N28 N29 C6 N26 0.4(3)
Cu2 N29 C6 N26 178.04(18)
C7 N31 N32 N33 -0.5(3)
C7 N31 N32 N35 179.7(3)
N31 N32 N33 N34 -0.5(3)
N35 N32 N33 N34 179.4(3)
N32 N33 N34 C7 1.2(3)
N32 N31 C7 N34 1.2(4)
N33 N34 C7 N31 -1.6(4)
C8 N36 N37 N38 -0.5(3)
C8 N36 N37 N40 -178.8(3)
N36 N37 N38 N39 0.5(4)
N40 N37 N38 N39 178.9(3)
N37 N38 N39 C8 -0.3(3)
N37 N36 C8 N39 0.3(4)
N38 N39 C8 N36 0.0(4)
